data_7063161
loop_
_publ_author_name
'Podjed, Nina'
'Ko\<smrlj, Janez'
'Modec, Barbara'

_publ_section_title
;
 Piperidine and piperazine analogs in action: zinc(ii)-mediated formation
 of amidines
;
_journal_issue 19
_journal_name_full 'New Journal of Chemistry'
_journal_page_first 8844
_journal_page_last 8859
_journal_paper_doi 10.1039/D4NJ00235K
_journal_volume 48
_journal_year 2024
_chemical_formula_moiety '2(C20 H20 N3 O2 Zn0.5), C2 H3 N1'
_chemical_formula_sum 'C42 H43 N7 O4 Zn'
_chemical_formula_weight 775.20
_space_group_crystal_system monoclinic
_space_group_IT_number 14
_space_group_name_Hall '-P 2yn'
_space_group_name_H-M_alt 'P 1 21/n 1'
_atom_sites_solution_hydrogens mixed
_atom_sites_solution_primary dual
_audit_creation_date 2024-04-03
_audit_creation_method
;
Olex2 1.5
(compiled 2023.08.24 svn.re1ec1418 for OlexSys, GUI svn.r6817)
;
_audit_update_record
;
2024-04-04 deposited with the CCDC.	2024-04-16 downloaded from the CCDC.
;
_cell_angle_alpha 90
_cell_angle_beta 93.3260(10)
_cell_angle_gamma 90
_cell_formula_units_Z 4
_cell_length_a 13.61490(10)
_cell_length_b 10.83280(10)
_cell_length_c 25.0497(3)
_cell_measurement_reflns_used 8435
_cell_measurement_temperature 150.00(10)
_cell_measurement_theta_max 75.1550
_cell_measurement_theta_min 3.4810
_cell_volume 3688.29(6)
_computing_cell_refinement 'CrysAlisPro 1.171.39.46e (Rigaku OD, 2018)'
_computing_data_collection 'CrysAlisPro 1.171.39.46e (Rigaku OD, 2018)'
_computing_data_reduction 'CrysAlisPro 1.171.39.46e (Rigaku OD, 2018)'
_computing_molecular_graphics 'Olex2 1.5 (Dolomanov et al., 2009)'
_computing_publication_material 'Olex2 1.5 (Dolomanov et al., 2009)'
_computing_structure_refinement 'SHELXL 2018/3 (Sheldrick, 2015)'
_computing_structure_solution 'ShelXT (Sheldrick, 2015)'
_diffrn_ambient_environment N~2~
_diffrn_ambient_temperature 150.00(10)
_diffrn_detector 'CCD plate'
_diffrn_detector_area_resol_mean 10.4933
_diffrn_detector_type Atlas
_diffrn_measured_fraction_theta_full 1.000
_diffrn_measured_fraction_theta_max 0.985
_diffrn_measurement_details
;
List of Runs (angles in degrees, time in seconds):

  # Type    Start    End  Width  t~exp~   \w     \q     \k     \f   Frames
#--------------------------------------------------------------------------
  1  \w    -66.00  32.00   1.00    1.00    --  -41.76  37.00 150.00   98
  2  \w    -55.00   4.00   1.00    1.00    --  -41.76  37.00  30.00   59
  3  \w    -77.00   6.00   1.00    1.00    --  -41.76 115.00-171.00   83
  4  \w     37.00 102.00   1.00    4.00    --  109.50-125.00   0.00   65
  5  \w     99.00 126.00   1.00    4.00    --  109.50 125.00  60.00   27
  6  \w     63.00 113.00   1.00    4.00    --  109.50-125.00 -60.00   50
  7  \w     90.00 173.00   1.00    4.00    --  109.50  30.00 -60.00   83
  8  \w     37.00 100.00   1.00    4.00    --  109.50-125.00  90.00   63
  9  \w     65.00 117.00   1.00    4.00    --  109.50-125.00 150.00   52
 10  \w     40.00  99.00   1.00    4.00    --  109.50 -94.00 150.00   59
 11  \w     37.00  77.00   1.00    4.00    --  109.50 -94.00  90.00   40
 12  \w     68.00  96.00   1.00    4.00    --  109.50-125.00  30.00   28
 13  \w     84.00 174.00   1.00    4.00    --  109.50  45.00-180.00   90
;
_diffrn_measurement_device 'four-circle diffractometer'
_diffrn_measurement_device_type 'SuperNova, Dual, Cu at home/near, Atlas'
_diffrn_measurement_method '\w scans'
_diffrn_orient_matrix_type 'CrysAlisPro convention (1999,Acta A55,543-557)'
_diffrn_orient_matrix_UB_11 0.0244799000
_diffrn_orient_matrix_UB_12 -0.0782220000
_diffrn_orient_matrix_UB_13 -0.0488433000
_diffrn_orient_matrix_UB_21 0.0133832000
_diffrn_orient_matrix_UB_22 -0.1145311000
_diffrn_orient_matrix_UB_23 0.0361437000
_diffrn_orient_matrix_UB_31 -0.1098494000
_diffrn_orient_matrix_UB_32 -0.0314329000
_diffrn_orient_matrix_UB_33 -0.0101769000
_diffrn_radiation_monochromator mirror
_diffrn_radiation_probe x-ray
_diffrn_radiation_type CuK\a
_diffrn_radiation_wavelength 1.54184
_diffrn_reflns_av_R_equivalents 0.0237
_diffrn_reflns_av_unetI/netI 0.0272
_diffrn_reflns_Laue_measured_fraction_full 1.000
_diffrn_reflns_Laue_measured_fraction_max 0.985
_diffrn_reflns_limit_h_max 13
_diffrn_reflns_limit_h_min -16
_diffrn_reflns_limit_k_max 10
_diffrn_reflns_limit_k_min -13
_diffrn_reflns_limit_l_max 31
_diffrn_reflns_limit_l_min -30
_diffrn_reflns_number 17736
_diffrn_reflns_point_group_measured_fraction_full 1.000
_diffrn_reflns_point_group_measured_fraction_max 0.985
_diffrn_reflns_theta_full 67.684
_diffrn_reflns_theta_max 75.288
_diffrn_reflns_theta_min 3.535
_diffrn_source 'micro-focus sealed X-ray tube'
_diffrn_source_type 'SuperNova (Cu) X-ray Source'
_exptl_absorpt_coefficient_mu 1.358
_exptl_absorpt_correction_T_max 1.00000
_exptl_absorpt_correction_T_min 0.27566
_exptl_absorpt_correction_type multi-scan
_exptl_absorpt_process_details
;
CrysAlisPro 1.171.39.46e (Rigaku Oxford Diffraction, 2018)
Empirical absorption correction using spherical harmonics,
 implemented in SCALE3 ABSPACK scaling algorithm.
;
_exptl_crystal_colour colourless
_exptl_crystal_density_diffrn 1.396
_exptl_crystal_description plate
_exptl_crystal_F_000 1624
_exptl_crystal_size_max 0.35
_exptl_crystal_size_mid 0.3
_exptl_crystal_size_min 0.05
_refine_diff_density_max 0.345
_refine_diff_density_min -0.371
_refine_diff_density_rms 0.050
_refine_ls_extinction_coef 0.00091(6)
_refine_ls_extinction_expression Fc^*^=kFc[1+0.001xFc^2^\l^3^/sin(2\q)]^-1/4^
_refine_ls_extinction_method 'SHELXL-2018/3 (Sheldrick 2018)'
_refine_ls_goodness_of_fit_ref 1.033
_refine_ls_hydrogen_treatment mixed
_refine_ls_matrix_type full
_refine_ls_number_parameters 551
_refine_ls_number_reflns 7509
_refine_ls_number_restraints 18
_refine_ls_restrained_S_all 1.040
_refine_ls_R_factor_all 0.0360
_refine_ls_R_factor_gt 0.0315
_refine_ls_shift/su_max 0.001
_refine_ls_shift/su_mean 0.000
_refine_ls_structure_factor_coef Fsqd
_refine_ls_weighting_details 'w=1/[\s^2^(Fo^2^)+(0.0476P)^2^+1.0446P] where P=(Fo^2^+2Fc^2^)/3'
_refine_ls_weighting_scheme calc
_refine_ls_wR_factor_gt 0.0828
_refine_ls_wR_factor_ref 0.0870
_reflns_Friedel_coverage 0.000
_reflns_number_gt 6690
_reflns_number_total 7509
_reflns_threshold_expression 'I > 2\s(I)'
_cod_data_source_file d4nj00235k2.cif
_cod_data_source_block 17
_cod_depositor_comments 'Adding full bibliography for 7063150--7063171.cif.'
_cod_database_code 7063161
_shelx_shelxl_version_number 2018/3
_shelx_space_group_comment
;
The symmetry employed for this shelxl refinement is uniquely defined
by the following loop, which should always be used as a source of
symmetry information in preference to the above space-group names.
They are only intended as comments.
;
_shelx_estimated_absorpt_t_max 0.935
_shelx_estimated_absorpt_t_min 0.648
_reflns_odcompleteness_completeness 99.97
_reflns_odcompleteness_iscentric 1
_reflns_odcompleteness_theta 71.98
_olex2_refinement_description
;
1. Fixed Uiso
 At 1.2 times of:
  All C(H) groups, All C(H,H) groups
 At 1.5 times of:
  All C(H,H,H) groups
2. Restrained distances
 C45A-C44 \\sim C45-C44
 with sigma of 0.01
 C46-C45 \\sim C46A-C45A
 with sigma of 0.01
 C47-C46 \\sim C47-C46A
 with sigma of 0.01
 C48A-C47 \\sim C48-C47
 with sigma of 0.01
 C49A-C48A \\sim C49-C48
 with sigma of 0.01
 C49A-C44 \\sim C49-C44
 with sigma of 0.01
 N5-C51 \\sim N5A-C51A
 with sigma of 0.02
 C51-C52 \\sim C51A-C52A
 with sigma of 0.02
 N5-C52 \\sim N5A-C52A
 with sigma of 0.04
3. Rigid body (RIGU) restrains
 N5, C51, C52
 with sigma for 1-2 distances of 0.001 and sigma for 1-3 distances of 0.001
4. Others
 Sof(H47A)=Sof(C45A)=Sof(H45A)=Sof(C46A)=Sof(H46A)=Sof(C48A)=Sof(H48A)=
 Sof(C49A)=Sof(H49A)=1-FVAR(1)
 Sof(H47)=Sof(C45)=Sof(H45)=Sof(C46)=Sof(H46)=Sof(C48)=Sof(H48)=Sof(C49)=
 Sof(H49)=FVAR(1)
 Sof(N5A)=Sof(C51A)=Sof(C52A)=Sof(H52D)=Sof(H52E)=Sof(H52F)=1-FVAR(2)
 Sof(N5)=Sof(C51)=Sof(C52)=Sof(H52A)=Sof(H52B)=Sof(H52C)=FVAR(2)
5.a Secondary CH2 refined with riding coordinates:
 C20(H20A,H20B), C21(H21A,H21B), C22(H22A,H22B), C23(H23A,H23B), C40(H40A,
 H40B), C41(H41A,H41B), C42(H42A,H42B), C43(H43A,H43B)
5.b Aromatic/amide H refined with riding coordinates:
 C11(H11), C12(H12), C13(H13), C14(H14), C16(H16), C17(H17), C25(H25),
 C26(H26), C27(H27), C28(H28), C29(H29), C31(H31), C32(H32), C33(H33), C34(H34),
  C36(H36), C37(H37), C47(H47), C47(H47A), C45(H45), C46(H46), C48(H48),
 C49(H49), C45A(H45A), C46A(H46A), C48A(H48A), C49A(H49A)
5.c Idealised Me refined as rotating group:
 C52(H52A,H52B,H52C), C52A(H52D,H52E,H52F)
;
_oxdiff_exptl_absorpt_empirical_details
;
Empirical correction (ABSPACK) includes:
- Absorption correction using spherical harmonics
- Frame scaling
;
_oxdiff_exptl_absorpt_empirical_full_max 3.259
_oxdiff_exptl_absorpt_empirical_full_min 0.567

loop_
_space_group_symop_operation_xyz
'x, y, z'
'-x+1/2, y+1/2, -z+1/2'
'-x, -y, -z'
'x-1/2, -y-1/2, z-1/2'

loop_
_atom_site_label
_atom_site_type_symbol
_atom_site_fract_x
_atom_site_fract_y
_atom_site_fract_z
_atom_site_U_iso_or_equiv
_atom_site_adp_type
_atom_site_occupancy
_atom_site_site_symmetry_order
_atom_site_calc_flag
_atom_site_refinement_flags_posn
_atom_site_refinement_flags_adp
_atom_site_refinement_flags_occupancy
_atom_site_disorder_assembly
_atom_site_disorder_group
Zn1 Zn 0.500000 0.500000 0.500000 0.01444(8) Uani 1 2 d S . P . .
O1 O 0.37331(6) 0.46785(9) 0.54011(4) 0.01844(19) Uani 1 1 d . . . . .
O11 O 0.26608(7) 0.55133(10) 0.59438(4) 0.0237(2) Uani 1 1 d . . . . .
N1 N 0.47752(7) 0.68083(10) 0.54104(4) 0.0155(2) Uani 1 1 d . . . . .
N2 N 0.59535(8) 0.43109(10) 0.56695(4) 0.0162(2) Uani 1 1 d . . . . .
H2 H 0.6379(13) 0.3879(19) 0.5499(7) 0.024(4) Uiso 1 1 d . . . . .
N22 N 0.69529(8) 0.38096(10) 0.67106(4) 0.0183(2) Uani 1 1 d . . . . .
C10 C 0.53101(9) 0.78847(12) 0.54167(5) 0.0163(2) Uani 1 1 d . . . . .
C11 C 0.61353(10) 0.79804(13) 0.50993(6) 0.0208(3) Uani 1 1 d . . . . .
H11 H 0.631345 0.731975 0.488840 0.025 Uiso 1 1 calc R U . . .
C12 C 0.66695(11) 0.90549(14) 0.51053(6) 0.0261(3) Uani 1 1 d . . . . .
H12 H 0.721330 0.911107 0.489843 0.031 Uiso 1 1 calc R U . . .
C13 C 0.64138(12) 1.00765(13) 0.54178(7) 0.0272(3) Uani 1 1 d . . . . .
H13 H 0.678107 1.079981 0.541251 0.033 Uiso 1 1 calc R U . . .
C14 C 0.56265(11) 0.99977(13) 0.57272(6) 0.0243(3) Uani 1 1 d . . . . .
H14 H 0.546297 1.066827 0.593623 0.029 Uiso 1 1 calc R U . . .
C15 C 0.50519(9) 0.89051(13) 0.57349(5) 0.0192(3) Uani 1 1 d . . . . .
C16 C 0.42272(10) 0.87910(14) 0.60466(6) 0.0234(3) Uani 1 1 d . . . . .
H16 H 0.404420 0.944146 0.626189 0.028 Uiso 1 1 calc R U . . .
C17 C 0.36998(9) 0.77205(14) 0.60303(6) 0.0217(3) Uani 1 1 d . . . . .
H17 H 0.314918 0.763656 0.623035 0.026 Uiso 1 1 calc R U . . .
C18 C 0.40003(9) 0.67421(12) 0.57062(5) 0.0165(2) Uani 1 1 d . . . . .
C19 C 0.34061(9) 0.55415(12) 0.56850(5) 0.0170(2) Uani 1 1 d . . . . .
C20 C 0.65543(10) 0.52522(13) 0.59608(6) 0.0201(3) Uani 1 1 d . . . . .
H20A H 0.613081 0.575935 0.616894 0.024 Uiso 1 1 calc R U . . .
H20B H 0.685624 0.578342 0.570516 0.024 Uiso 1 1 calc R U . . .
C21 C 0.73556(10) 0.46831(13) 0.63325(5) 0.0200(3) Uani 1 1 d . . . . .
H21A H 0.782465 0.425767 0.612074 0.024 Uiso 1 1 calc R U . . .
H21B H 0.770356 0.533461 0.653030 0.024 Uiso 1 1 calc R U . . .
C22 C 0.63281(10) 0.28828(13) 0.64340(6) 0.0237(3) Uani 1 1 d . . . . .
H22A H 0.601940 0.237438 0.669552 0.028 Uiso 1 1 calc R U . . .
H22B H 0.673044 0.235145 0.622425 0.028 Uiso 1 1 calc R U . . .
C23 C 0.55350(10) 0.34912(13) 0.60675(6) 0.0222(3) Uani 1 1 d . . . . .
H23A H 0.514550 0.285521 0.588308 0.027 Uiso 1 1 calc R U . . .
H23B H 0.510072 0.396602 0.628237 0.027 Uiso 1 1 calc R U . . .
C24 C 0.76606(9) 0.33490(13) 0.70974(5) 0.0192(3) Uani 1 1 d . . . . .
C25 C 0.77291(11) 0.20964(14) 0.72316(6) 0.0248(3) Uani 1 1 d . . . . .
H25 H 0.731136 0.153195 0.705447 0.030 Uiso 1 1 calc R U . . .
C26 C 0.84131(11) 0.16823(15) 0.76263(6) 0.0288(3) Uani 1 1 d . . . . .
H26 H 0.844840 0.084533 0.770778 0.035 Uiso 1 1 calc R U . . .
C27 C 0.90399(10) 0.24991(16) 0.78984(6) 0.0282(3) Uani 1 1 d . . . . .
H27 H 0.948933 0.222028 0.816519 0.034 Uiso 1 1 calc R U . . .
C28 C 0.89877(11) 0.37427(16) 0.77667(6) 0.0276(3) Uani 1 1 d . . . . .
H28 H 0.940859 0.429918 0.794670 0.033 Uiso 1 1 calc R U . . .
C29 C 0.83168(10) 0.41687(14) 0.73705(6) 0.0234(3) Uani 1 1 d . . . . .
H29 H 0.830048 0.500395 0.728459 0.028 Uiso 1 1 calc R U . . .
Zn2 Zn 1.000000 0.500000 0.500000 0.01525(8) Uani 1 2 d S . P . .
O3 O 0.86446(6) 0.44708(9) 0.52191(4) 0.01733(18) Uani 1 1 d . . . . .
O33 O 0.75459(7) 0.29340(9) 0.52141(4) 0.0219(2) Uani 1 1 d . . . . .
N3 N 0.97995(7) 0.31010(10) 0.45932(4) 0.0157(2) Uani 1 1 d . . . . .
N4 N 1.07710(8) 0.41049(11) 0.56986(5) 0.0174(2) Uani 1 1 d . . . . .
H4 H 1.1180(15) 0.469(2) 0.5815(9) 0.036(5) Uiso 1 1 d . . . . .
N44 N 1.12446(8) 0.21244(12) 0.64508(5) 0.0222(2) Uani 1 1 d . . . . .
C30 C 1.03886(9) 0.23857(12) 0.42884(5) 0.0179(2) Uani 1 1 d . . . . .
C31 C 1.12711(10) 0.28906(14) 0.41121(6) 0.0227(3) Uani 1 1 d . . . . .
H31 H 1.145192 0.369377 0.420474 0.027 Uiso 1 1 calc R U . . .
C32 C 1.18585(11) 0.21940(15) 0.38045(7) 0.0295(3) Uani 1 1 d . . . . .
H32 H 1.243689 0.253242 0.368890 0.035 Uiso 1 1 calc R U . . .
C33 C 1.16019(12) 0.09689(16) 0.36593(7) 0.0341(4) Uani 1 1 d . . . . .
H33 H 1.200637 0.051365 0.344639 0.041 Uiso 1 1 calc R U . . .
C34 C 1.07633(12) 0.04553(15) 0.38307(7) 0.0335(4) Uani 1 1 d . . . . .
H34 H 1.060119 -0.035420 0.373881 0.040 Uiso 1 1 calc R U . . .
C35 C 1.01363(10) 0.11515(14) 0.41492(6) 0.0243(3) Uani 1 1 d . . . . .
C36 C 0.92482(11) 0.06669(14) 0.43278(7) 0.0314(3) Uani 1 1 d . . . . .
H36 H 0.906120 -0.013957 0.424500 0.038 Uiso 1 1 calc R U . . .
C37 C 0.86703(11) 0.13958(14) 0.46224(7) 0.0282(3) Uani 1 1 d . . . . .
H37 H 0.808078 0.109364 0.473958 0.034 Uiso 1 1 calc R U . . .
C38 C 0.89717(9) 0.26109(12) 0.47485(5) 0.0183(3) Uani 1 1 d . . . . .
C39 C 0.83264(9) 0.34057(12) 0.50885(5) 0.0167(2) Uani 1 1 d . . . . .
C40 C 1.14070(9) 0.30559(13) 0.55703(5) 0.0197(3) Uani 1 1 d . . . . .
H40A H 1.188482 0.333190 0.532368 0.024 Uiso 1 1 calc R U . . .
H40B H 1.100666 0.242110 0.539208 0.024 Uiso 1 1 calc R U . . .
C41 C 1.19500(10) 0.24996(14) 0.60623(5) 0.0213(3) Uani 1 1 d . . . . .
H41A H 1.232779 0.178877 0.595836 0.026 Uiso 1 1 calc R U . . .
H41B H 1.240302 0.310269 0.622323 0.026 Uiso 1 1 calc R U . . .
C42 C 1.06535(11) 0.31780(15) 0.66084(6) 0.0260(3) Uani 1 1 d . . . . .
H42A H 1.107728 0.379126 0.678529 0.031 Uiso 1 1 calc R U . . .
H42B H 1.018014 0.290799 0.685869 0.031 Uiso 1 1 calc R U . . .
C43 C 1.01170(10) 0.37465(14) 0.61215(6) 0.0226(3) Uani 1 1 d . . . . .
H43A H 0.963568 0.315984 0.597459 0.027 Uiso 1 1 calc R U . . .
H43B H 0.976368 0.447157 0.623237 0.027 Uiso 1 1 calc R U . . .
C44 C 1.15442(11) 0.12636(14) 0.68479(6) 0.0238(3) Uani 1 1 d D . . . .
C47 C 1.20321(15) -0.06091(19) 0.75990(8) 0.0439(4) Uani 1 1 d D . . . .
H47 H 1.220186 -0.120943 0.785322 0.053 Uiso 0.684(13) 1 calc R U P A 1
H47A H 1.212694 -0.128511 0.782495 0.053 Uiso 0.316(13) 1 calc R U P A 2
C45 C 1.0864(3) 0.0842(4) 0.72026(19) 0.0345(9) Uani 0.684(13) 1 d D . P A 1
H45 H 1.023711 0.118506 0.719208 0.041 Uiso 0.684(13) 1 calc R U P A 1
C46 C 1.1109(3) -0.0078(4) 0.7569(2) 0.0430(10) Uani 0.684(13) 1 d D . P A 1
H46 H 1.064190 -0.034429 0.779977 0.052 Uiso 0.684(13) 1 calc R U P A 1
C48 C 1.2688(4) -0.0220(5) 0.72411(17) 0.0366(11) Uani 0.684(13) 1 d D . P A 1
H48 H 1.330182 -0.059789 0.724377 0.044 Uiso 0.684(13) 1 calc R U P A 1
C49 C 1.2473(2) 0.0719(4) 0.68731(18) 0.0278(8) Uani 0.684(13) 1 d D . P A 1
H49 H 1.294665 0.098052 0.664522 0.033 Uiso 0.684(13) 1 calc R U P A 1
C45A C 1.1155(10) 0.1276(13) 0.7360(4) 0.048(3) Uani 0.316(13) 1 d D . P A 2
H45A H 1.072721 0.190337 0.744754 0.058 Uiso 0.316(13) 1 calc R U P A 2
C46A C 1.1404(11) 0.0363(12) 0.7735(4) 0.060(4) Uani 0.316(13) 1 d D . P A 2
H46A H 1.115803 0.039335 0.807367 0.072 Uiso 0.316(13) 1 calc R U P A 2
C48A C 1.2491(11) -0.0549(14) 0.7141(4) 0.055(4) Uani 0.316(13) 1 d D . P A 2
H48A H 1.298106 -0.111485 0.707182 0.066 Uiso 0.316(13) 1 calc R U P A 2
C49A C 1.2233(12) 0.0356(14) 0.6771(5) 0.055(4) Uani 0.316(13) 1 d D . P A 2
H49A H 1.254236 0.035347 0.644948 0.066 Uiso 0.316(13) 1 calc R U P A 2
N5 N 0.0052(3) 0.6546(4) 0.7546(2) 0.0902(16) Uani 0.732(7) 1 d D . P B 1
C51 C 0.0582(2) 0.6699(3) 0.7224(2) 0.0513(10) Uani 0.732(7) 1 d D . P B 1
C52 C 0.1284(3) 0.6887(3) 0.68121(13) 0.0513(9) Uani 0.732(7) 1 d D . P B 1
H52A H 0.110016 0.638472 0.650661 0.077 Uiso 0.732(7) 1 calc R U P B 1
H52B H 0.193108 0.665843 0.695040 0.077 Uiso 0.732(7) 1 calc R U P B 1
H52C H 0.128245 0.773987 0.670841 0.077 Uiso 0.732(7) 1 calc R U P B 1
N5A N 0.0462(7) 0.6440(10) 0.7973(4) 0.072(3) Uiso 0.268(7) 1 d D . P B 2
C51A C 0.0632(10) 0.6611(12) 0.7551(6) 0.067(3) Uiso 0.268(7) 1 d D . P B 2
C52A C 0.0849(11) 0.6775(13) 0.6983(5) 0.070(3) Uiso 0.268(7) 1 d D . P B 2
H52D H 0.145794 0.637023 0.691700 0.105 Uiso 0.268(7) 1 calc R U P B 2
H52E H 0.090320 0.763894 0.690513 0.105 Uiso 0.268(7) 1 calc R U P B 2
H52F H 0.032776 0.642054 0.675836 0.105 Uiso 0.268(7) 1 calc R U P B 2

loop_
_atom_site_aniso_label
_atom_site_aniso_U_11
_atom_site_aniso_U_22
_atom_site_aniso_U_33
_atom_site_aniso_U_23
_atom_site_aniso_U_13
_atom_site_aniso_U_12
Zn1 0.01384(12) 0.01352(13) 0.01596(13) -0.00165(8) 0.00071(9) -0.00139(8)
O1 0.0172(4) 0.0160(4) 0.0223(5) -0.0025(4) 0.0031(3) -0.0024(3)
O11 0.0195(4) 0.0276(5) 0.0246(5) -0.0049(4) 0.0069(4) -0.0061(4)
N1 0.0156(5) 0.0146(5) 0.0159(5) -0.0014(4) -0.0010(4) -0.0003(4)
N2 0.0165(5) 0.0159(5) 0.0160(5) -0.0018(4) -0.0002(4) -0.0007(4)
N22 0.0213(5) 0.0165(5) 0.0169(5) 0.0011(4) -0.0022(4) -0.0032(4)
C10 0.0170(5) 0.0145(6) 0.0169(6) -0.0006(5) -0.0026(4) -0.0009(4)
C11 0.0225(6) 0.0177(6) 0.0225(6) -0.0026(5) 0.0034(5) -0.0020(5)
C12 0.0276(7) 0.0211(7) 0.0306(7) -0.0024(6) 0.0093(6) -0.0070(5)
C13 0.0330(8) 0.0160(6) 0.0326(8) -0.0024(6) 0.0030(6) -0.0097(5)
C14 0.0312(7) 0.0147(7) 0.0271(8) -0.0058(5) 0.0011(6) -0.0020(5)
C15 0.0209(6) 0.0156(6) 0.0208(6) -0.0021(5) -0.0020(5) -0.0003(5)
C16 0.0247(6) 0.0196(7) 0.0261(7) -0.0080(5) 0.0028(5) 0.0014(5)
C17 0.0185(6) 0.0240(7) 0.0229(7) -0.0054(5) 0.0044(5) -0.0007(5)
C18 0.0150(5) 0.0172(6) 0.0170(6) -0.0015(5) -0.0015(4) -0.0010(4)
C19 0.0161(5) 0.0182(6) 0.0164(6) -0.0002(5) -0.0022(4) -0.0022(5)
C20 0.0220(6) 0.0176(6) 0.0200(6) 0.0014(5) -0.0046(5) -0.0051(5)
C21 0.0202(6) 0.0214(6) 0.0181(6) 0.0022(5) -0.0024(5) -0.0050(5)
C22 0.0276(7) 0.0180(6) 0.0245(7) 0.0027(5) -0.0062(5) -0.0057(5)
C23 0.0220(6) 0.0206(6) 0.0234(7) 0.0039(5) -0.0035(5) -0.0066(5)
C24 0.0209(6) 0.0214(6) 0.0152(6) 0.0002(5) 0.0009(5) 0.0010(5)
C25 0.0286(7) 0.0225(7) 0.0230(7) 0.0037(5) -0.0016(5) -0.0023(5)
C26 0.0312(7) 0.0274(7) 0.0278(7) 0.0094(6) 0.0017(6) 0.0020(6)
C27 0.0238(6) 0.0388(9) 0.0216(7) 0.0083(6) -0.0020(5) 0.0017(6)
C28 0.0266(7) 0.0349(8) 0.0207(7) -0.0002(6) -0.0039(5) -0.0016(6)
C29 0.0255(6) 0.0233(7) 0.0210(7) -0.0016(5) -0.0023(5) -0.0002(5)
Zn2 0.01398(12) 0.01385(13) 0.01788(14) 0.00097(8) 0.00061(9) -0.00236(8)
O3 0.0158(4) 0.0162(4) 0.0201(4) -0.0010(3) 0.0015(3) -0.0019(3)
O33 0.0177(4) 0.0194(5) 0.0292(5) -0.0016(4) 0.0052(4) -0.0041(4)
N3 0.0160(5) 0.0140(5) 0.0169(5) 0.0003(4) -0.0001(4) -0.0014(4)
N4 0.0176(5) 0.0152(5) 0.0192(5) 0.0008(4) -0.0002(4) -0.0012(4)
N44 0.0249(5) 0.0241(6) 0.0177(5) 0.0034(5) 0.0034(4) 0.0053(5)
C30 0.0189(6) 0.0166(6) 0.0179(6) -0.0010(5) 0.0004(5) -0.0013(5)
C31 0.0222(6) 0.0198(6) 0.0264(7) -0.0025(5) 0.0049(5) -0.0038(5)
C32 0.0256(7) 0.0271(8) 0.0370(8) -0.0056(6) 0.0120(6) -0.0036(6)
C33 0.0329(8) 0.0284(8) 0.0424(9) -0.0134(7) 0.0145(7) -0.0010(6)
C34 0.0344(8) 0.0218(7) 0.0453(10) -0.0137(7) 0.0101(7) -0.0040(6)
C35 0.0246(6) 0.0187(7) 0.0299(7) -0.0047(6) 0.0043(5) -0.0029(5)
C36 0.0315(7) 0.0171(7) 0.0466(9) -0.0097(6) 0.0112(7) -0.0085(6)
C37 0.0245(6) 0.0202(7) 0.0407(8) -0.0052(6) 0.0100(6) -0.0083(5)
C38 0.0178(6) 0.0165(6) 0.0205(6) -0.0006(5) 0.0007(5) -0.0024(5)
C39 0.0157(5) 0.0171(6) 0.0172(6) 0.0016(5) -0.0008(4) -0.0001(5)
C40 0.0212(6) 0.0196(6) 0.0183(6) 0.0016(5) 0.0020(5) 0.0020(5)
C41 0.0204(6) 0.0234(7) 0.0200(6) 0.0022(5) 0.0017(5) 0.0042(5)
C42 0.0288(7) 0.0309(8) 0.0188(6) 0.0005(6) 0.0042(5) 0.0094(6)
C43 0.0196(6) 0.0264(7) 0.0221(7) 0.0035(5) 0.0035(5) 0.0040(5)
C44 0.0289(7) 0.0249(7) 0.0173(6) 0.0019(5) -0.0016(5) 0.0016(6)
C47 0.0542(11) 0.0400(10) 0.0361(9) 0.0187(8) -0.0089(8) 0.0023(8)
C45 0.0364(15) 0.0410(18) 0.0263(17) 0.0112(14) 0.0040(12) 0.0029(13)
C46 0.0514(19) 0.050(2) 0.0278(19) 0.0151(15) 0.0062(13) -0.0036(15)
C48 0.0456(16) 0.037(2) 0.0260(18) 0.0047(15) -0.0094(14) 0.0104(15)
C49 0.0323(13) 0.0288(15) 0.0216(17) 0.0005(11) -0.0032(10) 0.0050(11)
C45A 0.058(6) 0.058(6) 0.030(4) 0.014(4) 0.018(4) 0.027(5)
C46A 0.074(7) 0.079(8) 0.028(4) 0.023(5) 0.015(4) 0.026(6)
C48A 0.089(9) 0.051(7) 0.026(4) 0.003(4) 0.006(5) 0.046(6)
C49A 0.078(8) 0.068(7) 0.022(4) 0.016(5) 0.020(5) 0.045(7)
N5 0.074(2) 0.065(2) 0.138(4) -0.014(2) 0.064(2) -0.0086(17)
C51 0.0397(14) 0.0386(15) 0.077(3) -0.0184(14) 0.0175(13) -0.0044(11)
C52 0.0547(17) 0.0575(19) 0.0421(16) 0.0018(13) 0.0048(12) 0.0081(14)

loop_
_atom_type_symbol
_atom_type_description
_atom_type_scat_dispersion_real
_atom_type_scat_dispersion_imag
_atom_type_scat_source
C C 0.0181 0.0091 'International Tables Vol C Tables 4.2.6.8 and 6.1.1.4'
H H 0.0000 0.0000 'International Tables Vol C Tables 4.2.6.8 and 6.1.1.4'
N N 0.0311 0.0180 'International Tables Vol C Tables 4.2.6.8 and 6.1.1.4'
O O 0.0492 0.0322 'International Tables Vol C Tables 4.2.6.8 and 6.1.1.4'
Zn Zn -1.5491 0.6778 'International Tables Vol C Tables 4.2.6.8 and 6.1.1.4'

loop_
_geom_angle_atom_site_label_1
_geom_angle_atom_site_label_2
_geom_angle_atom_site_label_3
_geom_angle
_geom_angle_site_symmetry_1
_geom_angle_site_symmetry_3
_geom_angle_publ_flag
O1 Zn1 O1 180.0 . 3_666 ?
O1 Zn1 N1 77.59(4) . . ?
O1 Zn1 N1 102.41(4) 3_666 . ?
O1 Zn1 N1 102.41(4) . 3_666 ?
O1 Zn1 N1 77.59(4) 3_666 3_666 ?
O1 Zn1 N2 87.45(4) . 3_666 ?
O1 Zn1 N2 92.55(4) . . ?
O1 Zn1 N2 92.55(4) 3_666 3_666 ?
O1 Zn1 N2 87.45(4) 3_666 . ?
N1 Zn1 N1 180.0 3_666 . ?
N2 Zn1 N1 92.14(4) . . ?
N2 Zn1 N1 92.14(4) 3_666 3_666 ?
N2 Zn1 N1 87.86(4) . 3_666 ?
N2 Zn1 N1 87.86(4) 3_666 . ?
N2 Zn1 N2 180.0 3_666 . ?
C19 O1 Zn1 118.40(8) . . ?
C10 N1 Zn1 131.32(9) . . ?
C18 N1 Zn1 110.08(8) . . ?
C18 N1 C10 118.54(11) . . ?
Zn1 N2 H2 100.9(12) . . ?
C20 N2 Zn1 115.49(8) . . ?
C20 N2 H2 104.3(12) . . ?
C20 N2 C23 107.88(10) . . ?
C23 N2 Zn1 119.19(8) . . ?
C23 N2 H2 107.5(13) . . ?
C22 N22 C21 111.43(11) . . ?
C24 N22 C21 113.81(10) . . ?
C24 N22 C22 115.82(11) . . ?
N1 C10 C11 119.50(12) . . ?
N1 C10 C15 121.27(12) . . ?
C11 C10 C15 119.23(12) . . ?
C10 C11 H11 120.2 . . ?
C12 C11 C10 119.52(13) . . ?
C12 C11 H11 120.2 . . ?
C11 C12 H12 119.2 . . ?
C11 C12 C13 121.59(14) . . ?
C13 C12 H12 119.2 . . ?
C12 C13 H13 120.2 . . ?
C14 C13 C12 119.64(13) . . ?
C14 C13 H13 120.2 . . ?
C13 C14 H14 119.6 . . ?
C13 C14 C15 120.85(13) . . ?
C15 C14 H14 119.6 . . ?
C10 C15 C14 119.16(13) . . ?
C16 C15 C10 118.30(12) . . ?
C16 C15 C14 122.54(13) . . ?
C15 C16 H16 120.2 . . ?
C17 C16 C15 119.54(13) . . ?
C17 C16 H16 120.2 . . ?
C16 C17 H17 120.4 . . ?
C16 C17 C18 119.12(12) . . ?
C18 C17 H17 120.4 . . ?
N1 C18 C17 123.22(12) . . ?
N1 C18 C19 117.56(11) . . ?
C17 C18 C19 119.22(12) . . ?
O1 C19 C18 116.28(11) . . ?
O11 C19 O1 126.91(12) . . ?
O11 C19 C18 116.81(12) . . ?
N2 C20 H20A 109.1 . . ?
N2 C20 H20B 109.1 . . ?
N2 C20 C21 112.33(11) . . ?
H20A C20 H20B 107.9 . . ?
C21 C20 H20A 109.1 . . ?
C21 C20 H20B 109.1 . . ?
N22 C21 C20 111.99(11) . . ?
N22 C21 H21A 109.2 . . ?
N22 C21 H21B 109.2 . . ?
C20 C21 H21A 109.2 . . ?
C20 C21 H21B 109.2 . . ?
H21A C21 H21B 107.9 . . ?
N22 C22 H22A 109.4 . . ?
N22 C22 H22B 109.4 . . ?
N22 C22 C23 111.10(11) . . ?
H22A C22 H22B 108.0 . . ?
C23 C22 H22A 109.4 . . ?
C23 C22 H22B 109.4 . . ?
N2 C23 C22 112.30(11) . . ?
N2 C23 H23A 109.1 . . ?
N2 C23 H23B 109.1 . . ?
C22 C23 H23A 109.1 . . ?
C22 C23 H23B 109.1 . . ?
H23A C23 H23B 107.9 . . ?
C25 C24 N22 122.60(12) . . ?
C25 C24 C29 117.57(12) . . ?
C29 C24 N22 119.81(12) . . ?
C24 C25 H25 119.5 . . ?
C26 C25 C24 121.01(14) . . ?
C26 C25 H25 119.5 . . ?
C25 C26 H26 119.6 . . ?
C27 C26 C25 120.83(15) . . ?
C27 C26 H26 119.6 . . ?
C26 C27 H27 120.6 . . ?
C26 C27 C28 118.88(13) . . ?
C28 C27 H27 120.6 . . ?
C27 C28 H28 119.5 . . ?
C27 C28 C29 121.00(14) . . ?
C29 C28 H28 119.5 . . ?
C24 C29 H29 119.7 . . ?
C28 C29 C24 120.68(14) . . ?
C28 C29 H29 119.7 . . ?
O3 Zn2 O3 180.0 . 3_766 ?
O3 Zn2 N3 77.42(4) . . ?
O3 Zn2 N3 77.42(4) 3_766 3_766 ?
O3 Zn2 N3 102.58(4) . 3_766 ?
O3 Zn2 N3 102.58(4) 3_766 . ?
O3 Zn2 N4 93.39(4) . . ?
O3 Zn2 N4 86.61(4) . 3_766 ?
O3 Zn2 N4 86.61(4) 3_766 . ?
O3 Zn2 N4 93.39(4) 3_766 3_766 ?
N3 Zn2 N3 180.0 . 3_766 ?
N4 Zn2 N3 90.17(4) . 3_766 ?
N4 Zn2 N3 89.84(4) 3_766 3_766 ?
N4 Zn2 N3 89.84(4) . . ?
N4 Zn2 N3 90.16(4) 3_766 . ?
N4 Zn2 N4 180.0 . 3_766 ?
C39 O3 Zn2 119.16(8) . . ?
C30 N3 Zn2 133.57(8) . . ?
C38 N3 Zn2 107.99(9) . . ?
C38 N3 C30 118.04(11) . . ?
Zn2 N4 H4 102.1(14) . . ?
C40 N4 Zn2 115.02(8) . . ?
C40 N4 H4 104.9(14) . . ?
C43 N4 Zn2 113.91(8) . . ?
C43 N4 H4 110.3(14) . . ?
C43 N4 C40 109.88(11) . . ?
C42 N44 C41 110.79(12) . . ?
C44 N44 C41 118.66(11) . . ?
C44 N44 C42 117.89(12) . . ?
N3 C30 C31 119.22(12) . . ?
N3 C30 C35 121.72(12) . . ?
C31 C30 C35 119.06(13) . . ?
C30 C31 H31 120.1 . . ?
C32 C31 C30 119.82(13) . . ?
C32 C31 H31 120.1 . . ?
C31 C32 H32 119.4 . . ?
C31 C32 C33 121.22(14) . . ?
C33 C32 H32 119.4 . . ?
C32 C33 H33 120.0 . . ?
C34 C33 C32 120.08(15) . . ?
C34 C33 H33 120.0 . . ?
C33 C34 H34 119.9 . . ?
C33 C34 C35 120.20(14) . . ?
C35 C34 H34 119.9 . . ?
C34 C35 C30 119.61(13) . . ?
C36 C35 C30 118.11(13) . . ?
C36 C35 C34 122.27(14) . . ?
C35 C36 H36 120.4 . . ?
C37 C36 C35 119.18(14) . . ?
C37 C36 H36 120.4 . . ?
C36 C37 H37 120.2 . . ?
C36 C37 C38 119.55(13) . . ?
C38 C37 H37 120.2 . . ?
N3 C38 C37 123.38(13) . . ?
N3 C38 C39 117.74(12) . . ?
C37 C38 C39 118.87(12) . . ?
O3 C39 C38 117.28(11) . . ?
O33 C39 O3 126.57(13) . . ?
O33 C39 C38 116.14(12) . . ?
N4 C40 H40A 109.0 . . ?
N4 C40 H40B 109.0 . . ?
N4 C40 C41 113.06(11) . . ?
H40A C40 H40B 107.8 . . ?
C41 C40 H40A 109.0 . . ?
C41 C40 H40B 109.0 . . ?
N44 C41 C40 109.95(11) . . ?
N44 C41 H41A 109.7 . . ?
N44 C41 H41B 109.7 . . ?
C40 C41 H41A 109.7 . . ?
C40 C41 H41B 109.7 . . ?
H41A C41 H41B 108.2 . . ?
N44 C42 H42A 109.6 . . ?
N44 C42 H42B 109.6 . . ?
N44 C42 C43 110.28(12) . . ?
H42A C42 H42B 108.1 . . ?
C43 C42 H42A 109.6 . . ?
C43 C42 H42B 109.6 . . ?
N4 C43 C42 113.72(11) . . ?
N4 C43 H43A 108.8 . . ?
N4 C43 H43B 108.8 . . ?
C42 C43 H43A 108.8 . . ?
C42 C43 H43B 108.8 . . ?
H43A C43 H43B 107.7 . . ?
N44 C44 C45A 121.8(3) . . ?
C45 C44 N44 119.40(17) . . ?
C49 C44 N44 122.6(2) . . ?
C49 C44 C45 117.8(2) . . ?
C49A C44 N44 123.0(4) . . ?
C49A C44 C45A 115.2(5) . . ?
C46 C47 H47 121.2 . . ?
C48 C47 H47 121.2 . . ?
C48 C47 C46 117.6(3) . . ?
C46A C47 H47A 120.3 . . ?
C48A C47 H47A 120.3 . . ?
C48A C47 C46A 119.3(6) . . ?
C44 C45 H45 119.5 . . ?
C46 C45 C44 121.0(3) . . ?
C46 C45 H45 119.5 . . ?
C47 C46 C45 121.4(3) . . ?
C47 C46 H46 119.3 . . ?
C45 C46 H46 119.3 . . ?
C47 C48 H48 118.7 . . ?
C47 C48 C49 122.6(4) . . ?
C49 C48 H48 118.7 . . ?
C44 C49 H49 120.2 . . ?
C48 C49 C44 119.7(4) . . ?
C48 C49 H49 120.2 . . ?
C44 C45A H45A 119.5 . . ?
C46A C45A C44 121.0(6) . . ?
C46A C45A H45A 119.5 . . ?
C47 C46A H46A 120.2 . . ?
C45A C46A C47 119.6(6) . . ?
C45A C46A H46A 120.2 . . ?
C47 C48A H48A 120.1 . . ?
C47 C48A C49A 119.8(9) . . ?
C49A C48A H48A 120.1 . . ?
C44 C49A H49A 117.9 . . ?
C48A C49A C44 124.1(8) . . ?
C48A C49A H49A 117.9 . . ?
N5 C51 C52 178.9(5) . . ?
C51 C52 H52A 109.5 . . ?
C51 C52 H52B 109.5 . . ?
C51 C52 H52C 109.5 . . ?
H52A C52 H52B 109.5 . . ?
H52A C52 H52C 109.5 . . ?
H52B C52 H52C 109.5 . . ?
N5A C51A C52A 177.1(15) . . ?
C51A C52A H52D 109.5 . . ?
C51A C52A H52E 109.5 . . ?
C51A C52A H52F 109.5 . . ?
H52D C52A H52E 109.5 . . ?
H52D C52A H52F 109.5 . . ?
H52E C52A H52F 109.5 . . ?

loop_
_geom_bond_atom_site_label_1
_geom_bond_atom_site_label_2
_geom_bond_distance
_geom_bond_site_symmetry_2
_geom_bond_publ_flag
Zn1 O1 2.0754(9) . ?
Zn1 O1 2.0754(9) 3_666 ?
Zn1 N1 2.2415(11) . ?
Zn1 N1 2.2415(11) 3_666 ?
Zn1 N2 2.1914(11) 3_666 ?
Zn1 N2 2.1914(11) . ?
O1 C19 1.2706(17) . ?
O11 C19 1.2358(17) . ?
N1 C10 1.3744(17) . ?
N1 C18 1.3258(17) . ?
N2 H2 0.87(2) . ?
N2 C20 1.4739(16) . ?
N2 C23 1.4740(17) . ?
N22 C21 1.4675(17) . ?
N22 C22 1.4640(17) . ?
N22 C24 1.4169(16) . ?
C10 C11 1.4175(19) . ?
C10 C15 1.4189(18) . ?
C11 H11 0.9300 . ?
C11 C12 1.372(2) . ?
C12 H12 0.9300 . ?
C12 C13 1.411(2) . ?
C13 H13 0.9300 . ?
C13 C14 1.361(2) . ?
C14 H14 0.9300 . ?
C14 C15 1.4194(19) . ?
C15 C16 1.410(2) . ?
C16 H16 0.9300 . ?
C16 C17 1.363(2) . ?
C17 H17 0.9300 . ?
C17 C18 1.4102(19) . ?
C18 C19 1.5310(17) . ?
C20 H20A 0.9700 . ?
C20 H20B 0.9700 . ?
C20 C21 1.5228(18) . ?
C21 H21A 0.9700 . ?
C21 H21B 0.9700 . ?
C22 H22A 0.9700 . ?
C22 H22B 0.9700 . ?
C22 C23 1.5259(18) . ?
C23 H23A 0.9700 . ?
C23 H23B 0.9700 . ?
C24 C25 1.400(2) . ?
C24 C29 1.4086(19) . ?
C25 H25 0.9300 . ?
C25 C26 1.393(2) . ?
C26 H26 0.9300 . ?
C26 C27 1.381(2) . ?
C27 H27 0.9300 . ?
C27 C28 1.388(2) . ?
C28 H28 0.9300 . ?
C28 C29 1.388(2) . ?
C29 H29 0.9300 . ?
Zn2 O3 2.0378(9) . ?
Zn2 O3 2.0379(9) 3_766 ?
Zn2 N3 2.3050(11) 3_766 ?
Zn2 N3 2.3050(11) . ?
Zn2 N4 2.2115(11) . ?
Zn2 N4 2.2116(11) 3_766 ?
O3 C39 1.2688(17) . ?
O33 C39 1.2362(17) . ?
N3 C30 1.3775(17) . ?
N3 C38 1.3245(17) . ?
N4 H4 0.88(2) . ?
N4 C40 1.4754(17) . ?
N4 C43 1.4750(17) . ?
N44 C41 1.4639(18) . ?
N44 C42 1.4639(18) . ?
N44 C44 1.4064(18) . ?
C30 C31 1.4140(19) . ?
C30 C35 1.4189(19) . ?
C31 H31 0.9300 . ?
C31 C32 1.369(2) . ?
C32 H32 0.9300 . ?
C32 C33 1.414(2) . ?
C33 H33 0.9300 . ?
C33 C34 1.362(2) . ?
C34 H34 0.9300 . ?
C34 C35 1.419(2) . ?
C35 C36 1.414(2) . ?
C36 H36 0.9300 . ?
C36 C37 1.362(2) . ?
C37 H37 0.9300 . ?
C37 C38 1.4092(19) . ?
C38 C39 1.5249(18) . ?
C40 H40A 0.9700 . ?
C40 H40B 0.9700 . ?
C40 C41 1.5242(18) . ?
C41 H41A 0.9700 . ?
C41 H41B 0.9700 . ?
C42 H42A 0.9700 . ?
C42 H42B 0.9700 . ?
C42 C43 1.5155(19) . ?
C43 H43A 0.9700 . ?
C43 H43B 0.9700 . ?
C44 C45 1.397(3) . ?
C44 C49 1.394(4) . ?
C44 C45A 1.417(6) . ?
C44 C49A 1.380(7) . ?
C47 H47 0.9300 . ?
C47 H47A 0.9300 . ?
C47 C46 1.381(4) . ?
C47 C48 1.368(4) . ?
C47 C46A 1.410(7) . ?
C47 C48A 1.340(7) . ?
C45 H45 0.9300 . ?
C45 C46 1.382(4) . ?
C46 H46 0.9300 . ?
C48 H48 0.9300 . ?
C48 C49 1.392(4) . ?
C49 H49 0.9300 . ?
C45A H45A 0.9300 . ?
C45A C46A 1.392(7) . ?
C46A H46A 0.9300 . ?
C48A H48A 0.9300 . ?
C48A C49A 1.380(7) . ?
C49A H49A 0.9300 . ?
N5 C51 1.125(6) . ?
C51 C52 1.461(5) . ?
C52 H52A 0.9600 . ?
C52 H52B 0.9600 . ?
C52 H52C 0.9600 . ?
N5A C51A 1.109(14) . ?
C51A C52A 1.482(13) . ?
C52A H52D 0.9600 . ?
C52A H52E 0.9600 . ?
C52A H52F 0.9600 . ?

loop_
_geom_hbond_atom_site_label_D
_geom_hbond_atom_site_label_H
_geom_hbond_atom_site_label_A
_geom_hbond_distance_DH
_geom_hbond_distance_HA
_geom_hbond_distance_DA
_geom_hbond_angle_DHA
_geom_hbond_site_symmetry_A
_geom_hbond_publ_flag
N2 H2 O33 0.87(2) 2.05(2) 2.9177(15) 169.8(17) . yes
N4 H4 O11 0.88(2) 2.21(2) 3.0236(14) 153.0(19) 1_655 yes

loop_
_geom_torsion_atom_site_label_1
_geom_torsion_atom_site_label_2
_geom_torsion_atom_site_label_3
_geom_torsion_atom_site_label_4
_geom_torsion
_geom_torsion_site_symmetry_1
_geom_torsion_site_symmetry_2
_geom_torsion_site_symmetry_3
_geom_torsion_site_symmetry_4
_geom_torsion_publ_flag
Zn1 O1 C19 O11 179.14(10) . . . . ?
Zn1 O1 C19 C18 -0.72(14) . . . . ?
Zn1 N1 C10 C11 3.69(17) . . . . ?
Zn1 N1 C10 C15 -176.37(9) . . . . ?
Zn1 N1 C18 C17 177.17(10) . . . . ?
Zn1 N1 C18 C19 -3.45(13) . . . . ?
Zn1 N2 C20 C21 -167.07(9) . . . . ?
Zn1 N2 C23 C22 167.87(9) . . . . ?
N1 C10 C11 C12 179.99(13) . . . . ?
N1 C10 C15 C14 -179.90(12) . . . . ?
N1 C10 C15 C16 -0.08(19) . . . . ?
N1 C18 C19 O1 3.03(17) . . . . ?
N1 C18 C19 O11 -176.85(11) . . . . ?
N2 C20 C21 N22 -55.47(16) . . . . ?
N22 C22 C23 N2 57.30(16) . . . . ?
N22 C24 C25 C26 -177.88(13) . . . . ?
N22 C24 C29 C28 177.27(13) . . . . ?
C10 N1 C18 C17 -0.40(18) . . . . ?
C10 N1 C18 C19 178.98(10) . . . . ?
C10 C11 C12 C13 -0.5(2) . . . . ?
C10 C15 C16 C17 -0.6(2) . . . . ?
C11 C10 C15 C14 0.04(19) . . . . ?
C11 C10 C15 C16 179.86(12) . . . . ?
C11 C12 C13 C14 0.8(2) . . . . ?
C12 C13 C14 C15 -0.7(2) . . . . ?
C13 C14 C15 C10 0.3(2) . . . . ?
C13 C14 C15 C16 -179.50(14) . . . . ?
C14 C15 C16 C17 179.17(14) . . . . ?
C15 C10 C11 C12 0.0(2) . . . . ?
C15 C16 C17 C18 0.8(2) . . . . ?
C16 C17 C18 N1 -0.3(2) . . . . ?
C16 C17 C18 C19 -179.69(12) . . . . ?
C17 C18 C19 O1 -177.56(12) . . . . ?
C17 C18 C19 O11 2.56(18) . . . . ?
C18 N1 C10 C11 -179.35(11) . . . . ?
C18 N1 C10 C15 0.60(17) . . . . ?
C20 N2 C23 C22 -57.84(15) . . . . ?
C21 N22 C22 C23 -53.17(16) . . . . ?
C21 N22 C24 C25 -134.52(14) . . . . ?
C21 N22 C24 C29 46.76(17) . . . . ?
C22 N22 C21 C20 52.59(15) . . . . ?
C22 N22 C24 C25 -3.45(19) . . . . ?
C22 N22 C24 C29 177.83(13) . . . . ?
C23 N2 C20 C21 56.75(14) . . . . ?
C24 N22 C21 C20 -174.22(11) . . . . ?
C24 N22 C22 C23 174.64(11) . . . . ?
C24 C25 C26 C27 0.3(2) . . . . ?
C25 C24 C29 C28 -1.5(2) . . . . ?
C25 C26 C27 C28 -0.9(2) . . . . ?
C26 C27 C28 C29 0.3(2) . . . . ?
C27 C28 C29 C24 1.0(2) . . . . ?
C29 C24 C25 C26 0.9(2) . . . . ?
Zn2 O3 C39 O33 176.18(10) . . . . ?
Zn2 O3 C39 C38 -2.92(14) . . . . ?
Zn2 N3 C30 C31 -9.01(19) . . . . ?
Zn2 N3 C30 C35 170.60(10) . . . . ?
Zn2 N3 C38 C37 -173.04(12) . . . . ?
Zn2 N3 C38 C39 5.95(13) . . . . ?
Zn2 N4 C40 C41 177.95(8) . . . . ?
Zn2 N4 C43 C42 -177.79(10) . . . . ?
N3 C30 C31 C32 -179.36(13) . . . . ?
N3 C30 C35 C34 179.48(14) . . . . ?
N3 C30 C35 C36 0.7(2) . . . . ?
N3 C38 C39 O3 -2.78(17) . . . . ?
N3 C38 C39 O33 178.03(12) . . . . ?
N4 C40 C41 N44 56.25(15) . . . . ?
N44 C42 C43 N4 -55.04(17) . . . . ?
N44 C44 C45 C46 174.6(3) . . . . ?
N44 C44 C49 C48 -173.3(3) . . . . ?
N44 C44 C45A C46A 175.2(8) . . . . ?
N44 C44 C49A C48A -175.5(10) . . . . ?
C30 N3 C38 C37 0.7(2) . . . . ?
C30 N3 C38 C39 179.64(11) . . . . ?
C30 C31 C32 C33 -0.2(2) . . . . ?
C30 C35 C36 C37 0.2(2) . . . . ?
C31 C30 C35 C34 -0.9(2) . . . . ?
C31 C30 C35 C36 -179.72(14) . . . . ?
C31 C32 C33 C34 -0.8(3) . . . . ?
C32 C33 C34 C35 0.9(3) . . . . ?
C33 C34 C35 C30 -0.1(3) . . . . ?
C33 C34 C35 C36 178.70(17) . . . . ?
C34 C35 C36 C37 -178.54(16) . . . . ?
C35 C30 C31 C32 1.0(2) . . . . ?
C35 C36 C37 C38 -0.7(3) . . . . ?
C36 C37 C38 N3 0.2(2) . . . . ?
C36 C37 C38 C39 -178.74(14) . . . . ?
C37 C38 C39 O3 176.26(13) . . . . ?
C37 C38 C39 O33 -2.94(18) . . . . ?
C38 N3 C30 C31 179.28(12) . . . . ?
C38 N3 C30 C35 -1.11(19) . . . . ?
C40 N4 C43 C42 51.49(15) . . . . ?
C41 N44 C42 C43 57.85(15) . . . . ?
C41 N44 C44 C45 -176.3(3) . . . . ?
C41 N44 C44 C49 -2.6(3) . . . . ?
C41 N44 C44 C45A 149.3(9) . . . . ?
C41 N44 C44 C49A -30.5(11) . . . . ?
C42 N44 C41 C40 -58.46(15) . . . . ?
C42 N44 C44 C45 45.4(3) . . . . ?
C42 N44 C44 C49 -140.9(2) . . . . ?
C42 N44 C44 C45A 11.0(9) . . . . ?
C42 N44 C44 C49A -168.8(11) . . . . ?
C43 N4 C40 C41 -51.94(14) . . . . ?
C44 N44 C41 C40 160.50(12) . . . . ?
C44 N44 C42 C43 -160.78(12) . . . . ?
C44 C45 C46 C47 0.2(6) . . . . ?
C44 C45A C46A C47 -1.7(16) . . . . ?
C47 C48 C49 C44 -2.5(5) . . . . ?
C47 C48A C49A C44 3(2) . . . . ?
C45 C44 C49 C48 0.6(4) . . . . ?
C46 C47 C48 C49 3.2(5) . . . . ?
C48 C47 C46 C45 -2.1(5) . . . . ?
C49 C44 C45 C46 0.5(5) . . . . ?
C45A C44 C49A C48A 4.7(16) . . . . ?
C46A C47 C48A C49A -9.9(16) . . . . ?
C48A C47 C46A C45A 9.4(14) . . . . ?
C49A C44 C45A C46A -5.0(14) . . . . ?
